data_2005379
loop_
_publ_author_name
'Steiner, Th.'

_publ_contact_author
;
   Dr. Thomas Steiner
   Institut f\"ur Kristallographie
   Freie Universit\"at Berlin
   Takustrasse 6
   D-14195 Berlin
   Germany
;
_publ_section_title
;
 Triphenylpropargylphosphonium Bromide
;
_journal_issue 9
_journal_name_full 'Acta Crystallographica Section C'
_journal_page_first 2263
_journal_page_last 2266
_journal_paper_doi 10.1107/S0108270196004490
_journal_volume 52
_journal_year 1996
_chemical_formula_moiety 'C21 H18 P +, Br -'
_chemical_formula_structural '(C3 H3) (C6 H5)3 P +, Br -'
_chemical_formula_sum 'C21 H18 Br P'
_chemical_formula_weight 381.23
_chemical_name_systematic
;
 Triphenylpropargylphosphonium bromide
;
_space_group_IT_number 29
_symmetry_cell_setting orthorhombic
_symmetry_space_group_name_Hall 'P 2c -2ac'
_symmetry_space_group_name_H-M 'P c a 21'
_audit_creation_method SHELXL
_cell_angle_alpha 90.00
_cell_angle_beta 90.00
_cell_angle_gamma 90.00
_cell_formula_units_Z 8
_cell_length_a 14.868(5)
_cell_length_b 11.953(2)
_cell_length_c 20.403(6)
_cell_measurement_reflns_used 25
_cell_measurement_temperature 293(2)
_cell_measurement_theta_max 31.0
_cell_measurement_theta_min 10.3
_cell_volume 3626.0(17)
_computing_cell_refinement 'CAD4 software'
_computing_data_collection 'CAD4 software (Enraf-Nonius, 1984)'
_computing_data_reduction 'CAD4 software'
_computing_molecular_graphics 'ORTEPII (Johnson, 1976)'
_computing_publication_material SHELXL93
_computing_structure_refinement 'SHELXL93 (Sheldrick, 1993)'
_computing_structure_solution 'SHELXS86 (Sheldrick, 1990)'
_diffrn_ambient_temperature 293(2)
_diffrn_measurement_device 'Enraf-Nonius Turbo-CAD4'
_diffrn_measurement_method '\w/2\q scans'
_diffrn_radiation_monochromator Ni-filter
_diffrn_radiation_source 'rotating anode'
_diffrn_radiation_type CuK\a
_diffrn_radiation_wavelength 1.54176
_diffrn_reflns_av_R_equivalents 0.0206
_diffrn_reflns_av_sigmaI/netI 0.0294
_diffrn_reflns_limit_h_max 16
_diffrn_reflns_limit_h_min 0
_diffrn_reflns_limit_k_max 1
_diffrn_reflns_limit_k_min -13
_diffrn_reflns_limit_l_max 0
_diffrn_reflns_limit_l_min -22
_diffrn_reflns_number 2991
_diffrn_reflns_theta_max 59.65
_diffrn_reflns_theta_min 3.70
_diffrn_standards_decay_% 10.2
_diffrn_standards_interval_time 30
_diffrn_standards_number 3
_exptl_absorpt_coefficient_mu 3.879
_exptl_absorpt_correction_T_max 0.99
_exptl_absorpt_correction_T_min 0.82
_exptl_absorpt_correction_type 'semi-empirical (\y-scan) (North, Phillips & Matthews, 1968)'
_exptl_crystal_colour 'pale yellow'
_exptl_crystal_density_diffrn 1.397
_exptl_crystal_density_meas ?
_exptl_crystal_description rod
_exptl_crystal_F_000 1552
_exptl_crystal_size_max 0.55
_exptl_crystal_size_mid 0.10
_exptl_crystal_size_min 0.07
_refine_diff_density_max 0.199
_refine_diff_density_min -0.261
_refine_ls_abs_structure_details 'Flack (1983)'
_refine_ls_abs_structure_Flack 0.06(3)
_refine_ls_extinction_method none
_refine_ls_goodness_of_fit_all 1.045
_refine_ls_goodness_of_fit_obs 1.100
_refine_ls_hydrogen_treatment refU
_refine_ls_matrix_type full
_refine_ls_number_parameters 451
_refine_ls_number_reflns 2751
_refine_ls_number_restraints 1
_refine_ls_restrained_S_all 1.220
_refine_ls_restrained_S_obs 1.099
_refine_ls_R_factor_all 0.0405
_refine_ls_R_factor_obs 0.0295
_refine_ls_shift/esd_max -0.001
_refine_ls_shift/esd_mean 0.000
_refine_ls_structure_factor_coef Fsqd
_refine_ls_weighting_details 'w = 1/[\s^2^(Fo^2^)+(0.0376P)^2^+1.2098P] where P=(Fo^2^+2Fc^2^)/3'
_refine_ls_weighting_scheme calc
_refine_ls_wR_factor_all 0.0827
_refine_ls_wR_factor_obs 0.0680
_reflns_number_observed 2361
_reflns_number_total 2763
_reflns_observed_criterion >2sigma(I)
_cod_data_source_file ka1184.cif
_cod_data_source_block default
_cod_depositor_comments
;
The following automatic conversions were performed:

'_exptl_crystal_density_meas' value 'not measured' was changed to '?'
- the value is perceived as not measured.

Automatic conversion script
Id: cif_fix_values 3008 2015-01-20 13:52:24Z robertas 

The following automatic conversions were performed:

'_refine_ls_weighting_scheme' value 'calc w =
1/[\s^2^(Fo^2^)+(0.0376P)^2^+1.2098P] where P=(Fo^2^+2Fc^2^)/3' was
changed to 'calc'. New tag '_refine_ls_weighting_details' was
created. The value of the new tag was set to 'w =
1/[\s^2^(Fo^2^)+(0.0376P)^2^+1.2098P] where P=(Fo^2^+2Fc^2^)/3'.

Automatic conversion script
Id: cif_fix_values 3143 2015-03-26 13:38:13Z robertas 
;
_cod_database_code 2005379

loop_
_symmetry_equiv_pos_as_xyz
'x, y, z'
'-x, -y, z+1/2'
'x+1/2, -y, z'
'-x+1/2, y, z+1/2'

loop_
_atom_site_aniso_label
_atom_site_aniso_U_11
_atom_site_aniso_U_22
_atom_site_aniso_U_33
_atom_site_aniso_U_12
_atom_site_aniso_U_13
_atom_site_aniso_U_23
Br1 0.0654(4) 0.0591(4) 0.0559(4) -0.0014(3) -0.0058(4) -0.0056(4)
PA 0.0476(9) 0.0356(8) 0.0403(8) -0.0025(7) -0.0006(7) -0.0015(6)
C11A 0.052(4) 0.035(3) 0.050(4) -0.001(3) -0.002(3) 0.005(3)
C21A 0.067(4) 0.052(4) 0.050(4) -0.008(4) -0.004(4) 0.006(3)
C31A 0.072(5) 0.069(5) 0.069(5) -0.016(4) -0.015(5) 0.021(4)
C41A 0.053(4) 0.078(5) 0.091(6) -0.008(4) -0.019(4) 0.041(5)
C51A 0.049(4) 0.065(4) 0.089(6) 0.013(3) -0.007(4) 0.010(4)
C61A 0.053(4) 0.067(4) 0.056(4) 0.002(3) -0.003(4) 0.003(4)
C12A 0.058(4) 0.045(3) 0.043(3) 0.002(3) 0.013(3) 0.002(3)
C22A 0.095(5) 0.050(4) 0.055(4) -0.006(4) 0.011(4) -0.010(3)
C32A 0.100(6) 0.074(5) 0.046(4) 0.004(5) 0.011(4) 0.000(4)
C42A 0.093(6) 0.077(5) 0.058(5) 0.018(5) 0.023(4) 0.024(4)
C52A 0.085(6) 0.063(5) 0.077(6) -0.012(4) 0.023(5) 0.012(4)
C62A 0.071(4) 0.055(4) 0.050(4) -0.010(3) 0.011(3) 0.007(3)
C13A 0.050(3) 0.036(3) 0.042(4) -0.007(3) 0.003(3) -0.004(3)
C23A 0.056(4) 0.051(3) 0.064(5) -0.003(3) 0.001(4) 0.002(4)
C33A 0.058(4) 0.059(4) 0.077(5) -0.017(4) 0.003(4) 0.005(4)
C43A 0.083(5) 0.041(3) 0.039(3) -0.015(3) -0.007(4) 0.001(3)
C53A 0.066(4) 0.038(3) 0.051(3) -0.003(3) 0.003(4) -0.006(3)
C63A 0.055(4) 0.040(3) 0.053(4) -0.003(3) -0.001(3) 0.000(3)
C14A 0.050(4) 0.037(3) 0.046(3) -0.002(3) -0.002(3) -0.008(3)
C24A 0.048(4) 0.046(4) 0.046(4) -0.005(3) 0.000(3) 0.000(3)
C34A 0.063(5) 0.059(4) 0.066(5) -0.005(4) 0.001(4) 0.007(4)
Br2 0.0600(4) 0.0517(3) 0.0661(4) -0.0019(3) 0.0041(3) 0.0042(4)
PB 0.0425(9) 0.0394(8) 0.0441(8) 0.0001(7) -0.0036(7) 0.0003(7)
C11B 0.045(3) 0.034(3) 0.055(4) 0.003(3) 0.003(3) 0.001(3)
C21B 0.062(4) 0.058(4) 0.043(4) 0.001(3) 0.002(3) 0.005(3)
C31B 0.050(4) 0.071(5) 0.056(4) 0.001(4) 0.005(4) 0.021(4)
C41B 0.054(4) 0.064(5) 0.086(5) -0.004(3) 0.005(4) 0.015(4)
C51B 0.067(5) 0.093(6) 0.086(7) -0.022(4) 0.007(5) -0.029(5)
C61B 0.058(4) 0.082(5) 0.069(5) -0.024(4) 0.016(5) -0.027(5)
C12B 0.044(3) 0.046(3) 0.049(4) -0.001(3) -0.007(3) 0.007(3)
C22B 0.078(5) 0.057(4) 0.061(4) -0.012(4) -0.020(4) -0.003(4)
C32B 0.105(7) 0.073(5) 0.069(6) -0.017(5) -0.031(5) 0.000(4)
C42B 0.086(6) 0.084(6) 0.073(6) -0.027(5) -0.037(5) 0.015(5)
C52B 0.052(4) 0.081(5) 0.091(6) -0.014(4) -0.013(4) 0.033(5)
C62B 0.051(4) 0.060(4) 0.057(4) -0.002(3) -0.008(3) 0.017(3)
C13B 0.057(4) 0.041(3) 0.039(4) 0.006(3) -0.002(3) -0.005(3)
C23B 0.053(4) 0.060(4) 0.061(4) 0.008(3) -0.008(4) 0.004(4)
C33B 0.077(5) 0.061(4) 0.075(5) 0.026(4) -0.014(5) 0.003(4)
C43B 0.092(5) 0.047(4) 0.050(4) 0.014(4) -0.019(4) 0.005(3)
C53B 0.083(5) 0.042(3) 0.043(4) -0.010(3) 0.008(4) 0.006(3)
C63B 0.060(4) 0.043(3) 0.058(4) -0.003(3) 0.000(4) -0.008(3)
C14B 0.045(4) 0.048(4) 0.048(4) 0.007(3) 0.002(3) -0.002(3)
C24B 0.050(4) 0.048(4) 0.052(4) 0.008(3) 0.004(3) 0.006(3)
C34B 0.062(5) 0.065(5) 0.072(5) 0.002(4) 0.007(4) 0.005(4)

loop_
_atom_site_label
_atom_site_occupancy
_atom_site_fract_x
_atom_site_fract_y
_atom_site_fract_z
_atom_site_U_iso_or_equiv
_atom_site_thermal_displace_type
_atom_site_calc_flag
_atom_site_refinement_flags
_atom_site_type_symbol
Br1 1 0.77297(4) 0.40831(5) 1.20321(3) 0.0602(2) Uani d . Br
PA 1 0.38639(10) 0.55814(11) 0.99380(7) 0.0412(4) Uani d . P
C11A 1 0.2865(4) 0.6335(5) 0.9742(3) 0.0458(15) Uani d . C
C21A 1 0.2547(5) 0.6305(5) 0.9092(3) 0.056(2) Uani d . C
H21A 1 0.2917(5) 0.5848(5) 0.8717(3) 0.102(29) Uiso calc R H
C31A 1 0.1761(5) 0.6859(6) 0.8936(4) 0.070(2) Uani d . C
H31A 1 0.1495(5) 0.6813(6) 0.8439(4) 0.081(23) Uiso calc R H
C41A 1 0.1313(5) 0.7469(6) 0.9404(4) 0.074(2) Uani d . C
H41A 1 0.0702(5) 0.7919(6) 0.9270(4) 0.111(27) Uiso calc R H
C51A 1 0.1625(4) 0.7522(6) 1.0047(4) 0.068(2) Uani d . C
H51A 1 0.1268(4) 0.8016(6) 1.0413(4) 0.105(27) Uiso calc R H
C61A 1 0.2404(4) 0.6933(5) 1.0216(4) 0.059(2) Uani d . C
H61A 1 0.2647(4) 0.6944(5) 1.0720(4) 0.048(16) Uiso calc R H
C12A 1 0.4668(4) 0.5660(5) 0.9287(3) 0.0486(15) Uani d . C
C22A 1 0.4623(5) 0.4900(5) 0.8769(3) 0.067(2) Uani d . C
H22A 1 0.4090(5) 0.4275(5) 0.8754(3) 0.077(21) Uiso calc R H
C32A 1 0.5263(6) 0.4944(7) 0.8274(4) 0.073(2) Uani d . C
H32A 1 0.5233(6) 0.4352(7) 0.7869(4) 0.092(25) Uiso calc R H
C42A 1 0.5927(5) 0.5724(7) 0.8294(4) 0.076(2) Uani d . C
H42A 1 0.6439(5) 0.5742(7) 0.7912(4) 0.096(24) Uiso calc R H
C52A 1 0.5954(5) 0.6496(6) 0.8798(4) 0.075(2) Uani d . C
H52A 1 0.6483(5) 0.7127(6) 0.8806(4) 0.120(30) Uiso calc R H
C62A 1 0.5323(5) 0.6480(5) 0.9289(3) 0.059(2) Uani d . C
H62A 1 0.5339(5) 0.7106(5) 0.9677(3) 0.115(28) Uiso calc R H
C13A 1 0.3590(4) 0.4138(4) 1.0077(3) 0.0428(14) Uani d . C
C23A 1 0.2701(4) 0.3806(5) 1.0147(4) 0.057(2) Uani d . C
H23A 1 0.2155(4) 0.4409(5) 1.0099(4) 0.061(17) Uiso calc R H
C33A 1 0.2521(5) 0.2681(5) 1.0280(5) 0.065(2) Uani d . C
H33A 1 0.1829(5) 0.2406(5) 1.0350(5) 0.076(20) Uiso calc R H
C43A 1 0.3214(5) 0.1916(5) 1.0324(3) 0.055(2) Uani d . C
H43A 1 0.3064(5) 0.1037(5) 1.0417(3) 0.084(22) Uiso calc R H
C53A 1 0.4091(4) 0.2254(5) 1.0250(3) 0.0517(14) Uani d . C
H53A 1 0.4633(4) 0.1643(5) 1.0285(3) 0.084(20) Uiso calc R H
C63A 1 0.4287(4) 0.3354(4) 1.0133(3) 0.049(2) Uani d . C
H63A 1 0.4985(4) 0.3621(4) 1.0084(3) 0.082(21) Uiso calc R H
C14A 1 0.4333(4) 0.6197(4) 1.0660(3) 0.0442(14) Uani d . C
H14A 1 0.4453(4) 0.7084(4) 1.0571(3) 0.047(15) Uiso calc R H
H14B 1 0.3848(4) 0.6130(4) 1.1059(3) 0.071(19) Uiso calc R H
C24A 1 0.5181(4) 0.5667(5) 1.0863(3) 0.047(2) Uani d . C
C34A 1 0.5844(5) 0.5238(6) 1.1053(4) 0.063(2) Uani d . C
H34A 1 0.6458(5) 0.4841(6) 1.1228(4) 0.105(27) Uiso calc R H
Br2 1 0.49401(4) 1.08460(5) 0.52664(3) 0.0593(2) Uani d . Br
PB 1 0.10650(10) 0.94658(12) 0.73460(8) 0.0420(4) Uani d . P
C11B 1 0.0072(4) 0.8664(5) 0.7553(3) 0.0447(14) Uani d . C
C21B 1 -0.0273(4) 0.8708(6) 0.8183(3) 0.054(2) Uani d . C
H21B 1 0.0053(4) 0.9228(6) 0.8552(3) 0.081(24) Uiso calc R H
C31B 1 -0.1027(4) 0.8098(6) 0.8344(4) 0.059(2) Uani d . C
H31B 1 -0.1295(4) 0.8122(6) 0.8841(4) 0.099(26) Uiso calc R H
C41B 1 -0.1436(5) 0.7459(6) 0.7870(4) 0.068(2) Uani d . C
H41B 1 -0.2028(5) 0.6968(6) 0.7997(4) 0.082(21) Uiso calc R H
C51B 1 -0.1116(5) 0.7426(7) 0.7238(4) 0.082(2) Uani d . C
H51B 1 -0.1457(5) 0.6923(7) 0.6868(4) 0.152(38) Uiso calc R H
C61B 1 -0.0353(5) 0.8041(6) 0.7076(4) 0.070(2) Uani d . C
H61B 1 -0.0094(5) 0.8031(6) 0.6576(4) 0.156(42) Uiso calc R H
C12B 1 0.1850(4) 0.9481(5) 0.8006(3) 0.0463(14) Uani d . C
C22B 1 0.1669(5) 1.0149(6) 0.8547(3) 0.065(2) Uani d . C
H22B 1 0.1081(5) 1.0694(6) 0.8547(3) 0.134(35) Uiso calc R H
C32B 1 0.2238(6) 1.0125(7) 0.9090(4) 0.082(3) Uani d . C
H32B 1 0.2074(6) 1.0605(7) 0.9528(4) 0.190(50) Uiso calc R H
C42B 1 0.2993(6) 0.9502(7) 0.9069(4) 0.081(3) Uani d . C
H42B 1 0.3454(6) 0.9508(7) 0.9485(4) 0.140(33) Uiso calc R H
C52B 1 0.3190(5) 0.8852(6) 0.8523(4) 0.075(2) Uani d . C
H52B 1 0.3804(5) 0.8355(6) 0.8517(4) 0.067(18) Uiso calc R H
C62B 1 0.2617(4) 0.8821(5) 0.7982(3) 0.056(2) Uani d . C
H62B 1 0.2766(4) 0.8299(5) 0.7557(3) 0.054(16) Uiso calc R H
C13B 1 0.0761(4) 1.0878(5) 0.7166(3) 0.0458(15) Uani d . C
C23B 1 -0.0131(4) 1.1207(6) 0.7089(4) 0.058(2) Uani d . C
H23B 1 -0.0671(4) 1.0597(6) 0.7140(4) 0.142(34) Uiso calc R H
C33B 1 -0.0326(6) 1.2305(6) 0.6949(5) 0.071(2) Uani d . C
H33B 1 -0.1025(6) 1.2570(6) 0.6906(5) 0.081(21) Uiso calc R H
C43B 1 0.0355(5) 1.3074(5) 0.6862(3) 0.063(2) Uani d . C
H43B 1 0.0191(5) 1.3941(5) 0.6747(3) 0.074(20) Uiso calc R H
C53B 1 0.1236(5) 1.2753(5) 0.6919(3) 0.056(2) Uani d . C
H53B 1 0.1767(5) 1.3367(5) 0.6841(3) 0.081(20) Uiso calc R H
C63B 1 0.1464(4) 1.1651(5) 0.7077(3) 0.053(2) Uani d . C
H63B 1 0.2165(4) 1.1398(5) 0.7130(3) 0.106(26) Uiso calc R H
C14B 1 0.1566(4) 0.8820(5) 0.6630(3) 0.0472(15) Uani d . C
H14C 1 0.1725(4) 0.7952(5) 0.6747(3) 0.085(22) Uiso calc R H
H14D 1 0.1071(4) 0.8814(5) 0.6236(3) 0.085(23) Uiso calc R H
C24B 1 0.2362(5) 0.9356(5) 0.6399(3) 0.050(2) Uani d . C
C34B 1 0.3030(5) 0.9781(6) 0.6194(4) 0.066(2) Uani d . C
H34B 1 0.3641(5) 1.0169(6) 0.6007(4) 0.138(34) Uiso calc R H

loop_
_atom_type_symbol
_atom_type_description
_atom_type_scat_dispersion_real
_atom_type_scat_dispersion_imag
_atom_type_scat_source
C C 0.0181 0.0091 'International Tables Vol C Tables 4.2.6.8 and 6.1.1.4'
H H 0.0000 0.0000 'International Tables Vol C Tables 4.2.6.8 and 6.1.1.4'
P P 0.2955 0.4335 'International Tables Vol C Tables 4.2.6.8 and 6.1.1.4'
Br Br -0.6763 1.2805 'International Tables Vol C Tables 4.2.6.8 and 6.1.1.4'

loop_
_geom_angle_atom_site_label_1
_geom_angle_atom_site_label_2
_geom_angle_atom_site_label_3
_geom_angle
_geom_angle_publ_flag
C11A PA C14A 107.6(3) yes
C11A PA C12A 111.3(3) yes
C14A PA C12A 109.2(3) yes
C11A PA C13A 109.4(3) yes
C14A PA C13A 110.7(3) yes
C12A PA C13A 108.6(3) yes
C61A C11A C21A 120.3(6) ?
C61A C11A PA 121.1(5) ?
C21A C11A PA 118.6(5) ?
C31A C21A C11A 119.3(7) ?
C31A C21A H21A 120.3(5) ?
C11A C21A H21A 120.3(4) ?
C41A C31A C21A 120.3(7) ?
C41A C31A H31A 119.9(4) ?
C21A C31A H31A 119.9(5) ?
C31A C41A C51A 121.1(7) ?
C31A C41A H41A 119.4(4) ?
C51A C41A H41A 119.4(5) ?
C41A C51A C61A 119.1(7) ?
C41A C51A H51A 120.5(5) ?
C61A C51A H51A 120.5(5) ?
C11A C61A C51A 119.8(7) ?
C11A C61A H61A 120.1(4) ?
C51A C61A H61A 120.1(5) ?
C62A C12A C22A 120.0(6) ?
C62A C12A PA 120.3(5) ?
C22A C12A PA 119.7(5) ?
C32A C22A C12A 119.5(7) ?
C32A C22A H22A 120.2(5) ?
C12A C22A H22A 120.2(4) ?
C42A C32A C22A 120.2(7) ?
C42A C32A H32A 119.9(5) ?
C22A C32A H32A 119.9(5) ?
C32A C42A C52A 120.1(7) ?
C32A C42A H42A 120.0(5) ?
C52A C42A H42A 120.0(5) ?
C62A C52A C42A 120.9(7) ?
C62A C52A H52A 119.5(4) ?
C42A C52A H52A 119.5(5) ?
C52A C62A C12A 119.3(6) ?
C52A C62A H62A 120.4(4) ?
C12A C62A H62A 120.4(4) ?
C23A C13A C63A 120.3(5) ?
C23A C13A PA 120.5(4) ?
C63A C13A PA 119.2(4) ?
C13A C23A C33A 118.6(6) ?
C13A C23A H23A 120.7(3) ?
C33A C23A H23A 120.7(4) ?
C43A C33A C23A 120.4(6) ?
C43A C33A H33A 119.8(4) ?
C23A C33A H33A 119.8(4) ?
C53A C43A C33A 120.4(6) ?
C53A C43A H43A 119.8(3) ?
C33A C43A H43A 119.8(4) ?
C63A C53A C43A 120.3(6) ?
C63A C53A H53A 119.8(4) ?
C43A C53A H53A 119.8(3) ?
C53A C63A C13A 119.9(6) ?
C53A C63A H63A 120.0(4) ?
C13A C63A H63A 120.0(3) ?
C24A C14A PA 112.8(4) yes
C24A C14A H14A 109.0(3) ?
PA C14A H14A 109.0(2) ?
C24A C14A H14B 109.0(3) ?
PA C14A H14B 109.0(2) ?
H14A C14A H14B 107.8 ?
C34A C24A C14A 177.0(7) yes
C24A C34A H34A 180.0(16) ?
C12B PB C13B 108.2(3) yes
C12B PB C11B 111.3(3) yes
C13B PB C11B 110.0(3) yes
C12B PB C14B 110.1(3) yes
C13B PB C14B 109.9(3) yes
C11B PB C14B 107.3(3) yes
C61B C11B C21B 120.4(6) ?
C61B C11B PB 119.6(5) ?
C21B C11B PB 119.9(5) ?
C31B C21B C11B 120.2(6) ?
C31B C21B H21B 119.9(4) ?
C11B C21B H21B 119.9(4) ?
C41B C31B C21B 119.1(7) ?
C41B C31B H31B 120.5(4) ?
C21B C31B H31B 120.5(4) ?
C51B C41B C31B 121.6(7) ?
C51B C41B H41B 119.2(4) ?
C31B C41B H41B 119.2(4) ?
C41B C51B C61B 119.3(7) ?
C41B C51B H51B 120.3(4) ?
C61B C51B H51B 120.3(5) ?
C11B C61B C51B 119.4(8) ?
C11B C61B H61B 120.3(4) ?
C51B C61B H61B 120.3(5) ?
C62B C12B C22B 121.0(6) ?
C62B C12B PB 120.4(5) ?
C22B C12B PB 118.6(5) ?
C12B C22B C32B 120.1(7) ?
C12B C22B H22B 120.0(4) ?
C32B C22B H22B 120.0(5) ?
C42B C32B C22B 119.4(8) ?
C42B C32B H32B 120.3(5) ?
C22B C32B H32B 120.3(5) ?
C32B C42B C52B 120.6(8) ?
C32B C42B H42B 119.7(5) ?
C52B C42B H42B 119.7(5) ?
C42B C52B C62B 121.4(7) ?
C42B C52B H52B 119.3(5) ?
C62B C52B H52B 119.3(5) ?
C12B C62B C52B 117.3(7) ?
C12B C62B H62B 121.4(4) ?
C52B C62B H62B 121.4(5) ?
C23B C13B C63B 120.5(6) ?
C23B C13B PB 122.1(5) ?
C63B C13B PB 117.3(4) ?
C33B C23B C13B 119.6(7) ?
C33B C23B H23B 120.2(4) ?
C13B C23B H23B 120.2(4) ?
C23B C33B C43B 120.5(7) ?
C23B C33B H33B 119.7(4) ?
C43B C33B H33B 119.7(4) ?
C53B C43B C33B 120.3(6) ?
C53B C43B H43B 119.8(4) ?
C33B C43B H43B 119.8(4) ?
C43B C53B C63B 121.0(6) ?
C43B C53B H53B 119.5(4) ?
C63B C53B H53B 119.5(4) ?
C53B C63B C13B 117.9(6) ?
C53B C63B H63B 121.0(4) ?
C13B C63B H63B 121.0(3) ?
C24B C14B PB 114.6(4) yes
C24B C14B H14C 108.6(3) ?
PB C14B H14C 108.6(2) ?
C24B C14B H14D 108.6(4) ?
PB C14B H14D 108.6(2) ?
H14C C14B H14D 107.6 ?
C34B C24B C14B 178.3(7) yes
C24B C34B H34B 180.0(17) ?

loop_
_geom_bond_atom_site_label_1
_geom_bond_atom_site_label_2
_geom_bond_distance
_geom_bond_publ_flag
PA C11A 1.783(6) yes
PA C14A 1.789(5) yes
PA C12A 1.791(6) yes
PA C13A 1.795(5) yes
C11A C61A 1.384(9) ?
C11A C21A 1.407(9) ?
C21A C31A 1.381(10) ?
C21A H21A 1.09 ?
C31A C41A 1.373(10) ?
C31A H31A 1.09 ?
C41A C51A 1.393(10) ?
C41A H41A 1.09 ?
C51A C61A 1.398(8) ?
C51A H51A 1.09 ?
C61A H61A 1.09 ?
C12A C62A 1.381(9) ?
C12A C22A 1.394(9) ?
C22A C32A 1.388(10) ?
C22A H22A 1.09 ?
C32A C42A 1.358(10) ?
C32A H32A 1.09 ?
C42A C52A 1.382(11) ?
C42A H42A 1.09 ?
C52A C62A 1.372(10) ?
C52A H52A 1.09 ?
C62A H62A 1.09 ?
C13A C23A 1.388(8) ?
C13A C63A 1.402(8) ?
C23A C33A 1.398(8) ?
C23A H23A 1.09 ?
C33A C43A 1.380(9) ?
C33A H33A 1.09 ?
C43A C53A 1.374(8) ?
C43A H43A 1.09 ?
C53A C63A 1.367(8) ?
C53A H53A 1.09 ?
C63A H63A 1.09 ?
C14A C24A 1.470(9) yes
C14A H14A 1.09 ?
C14A H14B 1.09 ?
C24A C34A 1.177(9) yes
C34A H34A 1.09 ?
PB C12B 1.783(6) yes
PB C13B 1.786(6) yes
PB C11B 1.811(6) yes
PB C14B 1.812(6) yes
C11B C61B 1.380(10) ?
C11B C21B 1.384(9) ?
C21B C31B 1.377(9) ?
C21B H21B 1.09 ?
C31B C41B 1.375(10) ?
C31B H31B 1.09 ?
C41B C51B 1.374(9) ?
C41B H41B 1.09 ?
C51B C61B 1.392(10) ?
C51B H51B 1.09 ?
C61B H61B 1.09 ?
C12B C62B 1.387(9) ?
C12B C22B 1.389(9) ?
C22B C32B 1.396(10) ?
C22B H22B 1.09 ?
C32B C42B 1.348(12) ?
C32B H32B 1.09 ?
C42B C52B 1.390(12) ?
C42B H42B 1.09 ?
C52B C62B 1.394(10) ?
C52B H52B 1.09 ?
C62B H62B 1.09 ?
C13B C23B 1.391(8) ?
C13B C63B 1.407(8) ?
C23B C33B 1.374(10) ?
C23B H23B 1.09 ?
C33B C43B 1.378(10) ?
C33B H33B 1.09 ?
C43B C53B 1.370(9) ?
C43B H43B 1.09 ?
C53B C63B 1.398(8) ?
C53B H53B 1.09 ?
C63B H63B 1.09 ?
C14B C24B 1.426(9) yes
C14B H14C 1.09 ?
C14B H14D 1.09 ?
C24B C34B 1.192(9) yes
C34B H34B 1.09 ?

loop_
_geom_torsion_atom_site_label_1
_geom_torsion_atom_site_label_2
_geom_torsion_atom_site_label_3
_geom_torsion_atom_site_label_4
_geom_torsion
_geom_torsion_publ_flag
C14A PA C11A C21A 157.4(5) yes
C14A PA C12A C22A 155.7(5) yes
C14A PA C13A C23A 106.2(6) yes
C11A PA C14A C24A -178.3(4) yes
C14B PB C11B C21B 158.2(5) yes
C14B PB C12B C22B 166.2(5) yes
C14B PB C13B C23B 107.6(6) yes
C11B PB C14B C24B 179.8(5) yes

loop_
_cod_related_entry_id
_cod_related_entry_database
_cod_related_entry_code
1 ChemSpider 2006367
